data_7060133
loop_
_publ_author_name
'Neugebauer, Michael'
'Schmitz, Simon'
'Br\"unink, Dana'
'Doltsinis, Nikos L.'
'Klein, Axel'

_publ_section_title
;
 Dynamics of the efficient cyclometalation of the undercoordinated
 organoplatinum complex [Pt(COD)(neoPh)]+ (neoPh =
 2-methyl-2-phenylpropyl)
;
_journal_issue 44
_journal_name_full 'New Journal of Chemistry'
_journal_page_first 19238
_journal_page_last 19249
_journal_paper_doi 10.1039/D0NJ04811A
_journal_volume 44
_journal_year 2020
_chemical_formula_moiety 'C18 H24 Pt'
_chemical_formula_sum 'C18 H24 Pt'
_chemical_formula_weight 435.46
_space_group_crystal_system orthorhombic
_space_group_IT_number 61
_space_group_name_Hall '-P 2ac 2ab'
_space_group_name_H-M_alt 'P b c a'
_atom_sites_solution_hydrogens geom
_audit_creation_method SHELXL-2018/3
_audit_update_record
;
2018-08-01 deposited with the CCDC.	2020-10-19 downloaded from the CCDC.
;
_cell_angle_alpha 90
_cell_angle_beta 90
_cell_angle_gamma 90
_cell_formula_units_Z 8
_cell_length_a 10.2621(9)
_cell_length_b 14.7331(12)
_cell_length_c 19.7363(18)
_cell_measurement_reflns_used 32658
_cell_measurement_temperature 293(2)
_cell_measurement_theta_max 27.416
_cell_measurement_theta_min 2.064
_cell_volume 2984.0(4)
_computing_cell_refinement 'X-AREA (STOE & Cie 2001)'
_computing_data_collection 'X-AREA (STOE & Cie 2001)'
_computing_data_reduction 'X-RED (STOE & Cie 2001)'
_computing_molecular_graphics 'DIAMOND (Brandenburg, 2006)'
_computing_publication_material 'WinGX publication routines (Farrugia, 2012)'
_computing_structure_refinement 'SHELXL-2018/3 (Sheldrick, 2018)'
_computing_structure_solution 'SIR 2014'
_diffrn_ambient_temperature 293(2)
_diffrn_measured_fraction_theta_full 1.000
_diffrn_measured_fraction_theta_max 0.981
_diffrn_measurement_device_type 'STOE IPDS II'
_diffrn_measurement_method '\w and \f scans'
_diffrn_radiation_type MoK\a
_diffrn_radiation_wavelength 0.71073
_diffrn_reflns_av_R_equivalents 0.0796
_diffrn_reflns_av_unetI/netI 0.0324
_diffrn_reflns_Laue_measured_fraction_full 1.000
_diffrn_reflns_Laue_measured_fraction_max 0.981
_diffrn_reflns_limit_h_max 13
_diffrn_reflns_limit_h_min -13
_diffrn_reflns_limit_k_max 18
_diffrn_reflns_limit_k_min -18
_diffrn_reflns_limit_l_max 25
_diffrn_reflns_limit_l_min -25
_diffrn_reflns_number 32658
_diffrn_reflns_point_group_measured_fraction_full 1.000
_diffrn_reflns_point_group_measured_fraction_max 0.981
_diffrn_reflns_theta_full 25.242
_diffrn_reflns_theta_max 27.416
_diffrn_reflns_theta_min 2.064
_exptl_absorpt_coefficient_mu 9.389
_exptl_absorpt_correction_T_max 0.4964
_exptl_absorpt_correction_T_min 0.0982
_exptl_absorpt_correction_type numerical
_exptl_absorpt_process_details
;
The absorption correction (X-RED; Stoe & Cie, 2005) 
was performed after optimizing the crystal shape 
using X-SHAPE (Stoe & Cie, 1999).
;
_exptl_crystal_colour colorless
_exptl_crystal_density_diffrn 1.939
_exptl_crystal_density_method 'not measured'
_exptl_crystal_description Block
_exptl_crystal_F_000 1680
_exptl_crystal_size_max 0.3
_exptl_crystal_size_mid 0.2
_exptl_crystal_size_min 0.1
_refine_diff_density_max 1.933
_refine_diff_density_min -1.619
_refine_diff_density_rms 0.210
_refine_ls_extinction_coef 0.00109(11)
_refine_ls_extinction_expression Fc^*^=kFc[1+0.001xFc^2^\l^3^/sin(2\q)]^-1/4^
_refine_ls_extinction_method 'SHELXL-2018/3 (Sheldrick 2018)'
_refine_ls_goodness_of_fit_ref 1.024
_refine_ls_hydrogen_treatment constr
_refine_ls_matrix_type full
_refine_ls_number_parameters 173
_refine_ls_number_reflns 3338
_refine_ls_number_restraints 0
_refine_ls_restrained_S_all 1.024
_refine_ls_R_factor_all 0.0511
_refine_ls_R_factor_gt 0.0384
_refine_ls_shift/su_max 0.000
_refine_ls_shift/su_mean 0.000
_refine_ls_structure_factor_coef Fsqd
_refine_ls_weighting_details 'w=1/[\s^2^(Fo^2^)+(0.0682P)^2^] where P=(Fo^2^+2Fc^2^)/3'
_refine_ls_weighting_scheme calc
_refine_ls_wR_factor_gt 0.0979
_refine_ls_wR_factor_ref 0.1038
_reflns_Friedel_coverage 0.000
_reflns_number_gt 2501
_reflns_number_total 3338
_reflns_threshold_expression 'I > 2\s(I)'
_cod_data_source_file d0nj04811a2.cif
_cod_data_source_block '[Pt(COD)neoPh]'
_cod_database_code 7060133
_shelx_shelxl_version_number 2018/3
_shelx_space_group_comment
;
The symmetry employed for this shelxl refinement is uniquely defined
by the following loop, which should always be used as a source of
symmetry information in preference to the above space-group names.
They are only intended as comments.
;

loop_
_space_group_symop_operation_xyz
'x, y, z'
'-x+1/2, -y, z+1/2'
'x+1/2, -y+1/2, -z'
'-x, y+1/2, -z+1/2'
'-x, -y, -z'
'x-1/2, y, -z-1/2'
'-x-1/2, y-1/2, z'
'x, -y-1/2, z-1/2'

loop_
_atom_site_label
_atom_site_type_symbol
_atom_site_fract_x
_atom_site_fract_y
_atom_site_fract_z
_atom_site_U_iso_or_equiv
_atom_site_adp_type
_atom_site_occupancy
_atom_site_site_symmetry_order
_atom_site_calc_flag
_atom_site_refinement_flags_posn
_atom_site_refinement_flags_adp
_atom_site_refinement_flags_occupancy
_atom_site_disorder_assembly
_atom_site_disorder_group
Pt1 Pt 0.29051(2) 0.36423(2) 0.11394(2) 0.02603(13) Uani 1 1 d . . . . .
C12 C 0.1092(6) 0.4434(5) 0.1097(3) 0.0331(14) Uani 1 1 d . . . . .
H16 H 0.114788 0.501470 0.133774 0.040 Uiso 1 1 calc R U . . .
C5 C 0.6696(7) 0.2192(5) 0.2107(3) 0.0368(15) Uani 1 1 d . . . . .
H5 H 0.743320 0.193795 0.230534 0.044 Uiso 1 1 calc R U . . .
C1 C 0.5561(6) 0.3504(4) 0.1675(3) 0.0277(12) Uani 1 1 d . . . . .
C15 C 0.1451(7) 0.2472(4) 0.1039(3) 0.0382(15) Uani 1 1 d . . . . .
H11 H 0.163190 0.194198 0.132348 0.046 Uiso 1 1 calc R U . . .
C16 C 0.2179(7) 0.2535(5) 0.0465(3) 0.0378(15) Uani 1 1 d . . . . .
H12 H 0.280078 0.203496 0.041188 0.045 Uiso 1 1 calc R U . . .
C7 C 0.5459(6) 0.4489(4) 0.1465(3) 0.0286(12) Uani 1 1 d . . . . .
C4 C 0.5649(7) 0.1650(5) 0.1947(3) 0.0343(14) Uani 1 1 d . . . . .
H4 H 0.568858 0.102863 0.202901 0.041 Uiso 1 1 calc R U . . .
C10 C 0.4000(7) 0.4729(5) 0.1483(3) 0.0363(15) Uani 1 1 d . . . . .
H10A H 0.383921 0.525435 0.119873 0.044 Uiso 1 1 calc R U . . .
H10B H 0.374442 0.487920 0.194223 0.044 Uiso 1 1 calc R U . . .
C3 C 0.4528(7) 0.2025(4) 0.1661(3) 0.0323(13) Uani 1 1 d . . . . .
H3 H 0.382011 0.165393 0.156254 0.039 Uiso 1 1 calc R U . . .
C17 C 0.1823(8) 0.2989(5) -0.0198(3) 0.0430(17) Uani 1 1 d . . . . .
H13A H 0.261409 0.308098 -0.045766 0.052 Uiso 1 1 calc R U . . .
H13B H 0.127126 0.257873 -0.045396 0.052 Uiso 1 1 calc R U . . .
C6 C 0.6657(7) 0.3119(5) 0.1974(3) 0.0348(14) Uani 1 1 d . . . . .
H6 H 0.736676 0.348249 0.208521 0.042 Uiso 1 1 calc R U . . .
C9 C 0.6250(8) 0.5136(5) 0.1913(3) 0.0430(16) Uani 1 1 d . . . . .
H9A H 0.614318 0.574706 0.175345 0.065 Uiso 1 1 calc R U . . .
H9B H 0.594757 0.509452 0.237256 0.065 Uiso 1 1 calc R U . . .
H9C H 0.715482 0.497245 0.189445 0.065 Uiso 1 1 calc R U . . .
C11 C 0.1607(6) 0.4464(5) 0.0455(3) 0.0334(14) Uani 1 1 d . . . . .
H15 H 0.196410 0.505587 0.032458 0.040 Uiso 1 1 calc R U . . .
C13 C -0.0013(8) 0.3835(6) 0.1345(4) 0.0495(19) Uani 1 1 d . . . . .
H17A H -0.083294 0.409696 0.119721 0.059 Uiso 1 1 calc R U . . .
H17B H -0.001103 0.383458 0.183627 0.059 Uiso 1 1 calc R U . . .
C14 C 0.0059(7) 0.2856(6) 0.1095(4) 0.0480(19) Uani 1 1 d . . . . .
H18A H -0.035316 0.281996 0.065399 0.058 Uiso 1 1 calc R U . . .
H18B H -0.043635 0.247504 0.140290 0.058 Uiso 1 1 calc R U . . .
C18 C 0.1128(8) 0.3890(5) -0.0134(3) 0.0421(17) Uani 1 1 d . . . . .
H14A H 0.020294 0.377950 -0.007798 0.050 Uiso 1 1 calc R U . . .
H14B H 0.124498 0.422908 -0.055103 0.050 Uiso 1 1 calc R U . . .
C2 C 0.4459(6) 0.2960(4) 0.1521(3) 0.0291(12) Uani 1 1 d . . . . .
C8 C 0.5974(7) 0.4573(5) 0.0734(3) 0.0414(16) Uani 1 1 d . . . . .
H8A H 0.591767 0.519410 0.059051 0.062 Uiso 1 1 calc R U . . .
H8B H 0.686544 0.437738 0.071842 0.062 Uiso 1 1 calc R U . . .
H8C H 0.545829 0.419978 0.043909 0.062 Uiso 1 1 calc R U . . .

loop_
_atom_site_aniso_label
_atom_site_aniso_U_11
_atom_site_aniso_U_22
_atom_site_aniso_U_33
_atom_site_aniso_U_23
_atom_site_aniso_U_13
_atom_site_aniso_U_12
Pt1 0.02347(19) 0.02796(17) 0.02666(16) -0.00039(8) -0.00054(8) 0.00055(9)
C12 0.021(3) 0.039(4) 0.039(3) 0.000(3) 0.003(2) 0.011(3)
C5 0.032(3) 0.047(4) 0.032(3) 0.004(3) -0.001(3) 0.013(3)
C1 0.025(3) 0.039(3) 0.019(2) -0.004(2) 0.001(2) 0.000(3)
C15 0.034(4) 0.022(3) 0.059(4) 0.004(3) -0.009(3) -0.017(3)
C16 0.044(4) 0.034(3) 0.036(3) -0.010(3) -0.009(3) -0.009(3)
C7 0.022(3) 0.033(3) 0.030(3) -0.005(2) -0.005(2) -0.004(3)
C4 0.032(4) 0.034(3) 0.037(3) 0.004(3) 0.002(3) 0.003(3)
C10 0.033(4) 0.032(3) 0.043(3) -0.009(3) -0.007(3) -0.004(3)
C3 0.029(3) 0.031(3) 0.037(3) 0.002(2) -0.003(3) -0.003(3)
C17 0.050(4) 0.045(4) 0.033(3) -0.006(3) -0.011(3) 0.008(3)
C6 0.031(3) 0.045(4) 0.029(3) 0.000(3) -0.002(2) 0.002(3)
C9 0.045(4) 0.037(4) 0.047(3) -0.003(3) -0.004(3) -0.010(4)
C11 0.035(4) 0.031(3) 0.034(3) 0.009(2) -0.010(3) 0.009(3)
C13 0.045(5) 0.052(5) 0.051(4) 0.007(3) 0.004(3) 0.001(4)
C14 0.024(4) 0.054(5) 0.066(5) 0.006(4) -0.001(3) -0.019(3)
C18 0.049(4) 0.050(4) 0.027(3) 0.004(3) -0.011(3) 0.003(4)
C2 0.032(3) 0.031(3) 0.024(2) -0.001(2) 0.001(2) -0.003(3)
C8 0.038(4) 0.049(4) 0.037(3) 0.009(3) 0.002(3) 0.003(3)

loop_
_atom_type_symbol
_atom_type_description
_atom_type_scat_dispersion_real
_atom_type_scat_dispersion_imag
_atom_type_scat_source
C C 0.0033 0.0016 'International Tables Vol C Tables 4.2.6.8 and 6.1.1.4'
H H 0.0000 0.0000 'International Tables Vol C Tables 4.2.6.8 and 6.1.1.4'
Pt Pt -1.7033 8.3905 'International Tables Vol C Tables 4.2.6.8 and 6.1.1.4'

loop_
_geom_angle_atom_site_label_1
_geom_angle_atom_site_label_2
_geom_angle_atom_site_label_3
_geom_angle
_geom_angle_site_symmetry_1
_geom_angle_site_symmetry_3
_geom_angle_publ_flag
C2 Pt1 C10 80.5(3) . . ?
C2 Pt1 C12 160.3(2) . . ?
C10 Pt1 C12 93.5(3) . . ?
C2 Pt1 C16 97.0(3) . . ?
C10 Pt1 C16 160.2(3) . . ?
C12 Pt1 C16 94.8(3) . . ?
C2 Pt1 C11 162.6(2) . . ?
C10 Pt1 C11 95.8(3) . . ?
C12 Pt1 C11 36.0(2) . . ?
C16 Pt1 C11 80.7(3) . . ?
C2 Pt1 C15 99.9(3) . . ?
C10 Pt1 C15 164.8(3) . . ?
C12 Pt1 C15 81.0(3) . . ?
C16 Pt1 C15 35.0(3) . . ?
C11 Pt1 C15 88.1(3) . . ?
C11 C12 C13 127.1(7) . . ?
C11 C12 Pt1 74.1(4) . . ?
C13 C12 Pt1 108.2(5) . . ?
C11 C12 H16 113.3 . . ?
C13 C12 H16 113.3 . . ?
Pt1 C12 H16 113.3 . . ?
C4 C5 C6 120.3(6) . . ?
C4 C5 H5 119.9 . . ?
C6 C5 H5 119.9 . . ?
C6 C1 C2 120.3(6) . . ?
C6 C1 C7 124.3(6) . . ?
C2 C1 C7 115.3(5) . . ?
C16 C15 C14 123.1(6) . . ?
C16 C15 Pt1 70.3(4) . . ?
C14 C15 Pt1 108.8(5) . . ?
C16 C15 H11 115.3 . . ?
C14 C15 H11 115.3 . . ?
Pt1 C15 H11 115.3 . . ?
C15 C16 C17 128.0(7) . . ?
C15 C16 Pt1 74.8(4) . . ?
C17 C16 Pt1 105.8(5) . . ?
C15 C16 H12 113.3 . . ?
C17 C16 H12 113.3 . . ?
Pt1 C16 H12 113.3 . . ?
C1 C7 C9 113.7(5) . . ?
C1 C7 C10 106.4(5) . . ?
C9 C7 C10 111.1(5) . . ?
C1 C7 C8 108.1(5) . . ?
C9 C7 C8 107.9(5) . . ?
C10 C7 C8 109.6(5) . . ?
C5 C4 C3 120.4(6) . . ?
C5 C4 H4 119.8 . . ?
C3 C4 H4 119.8 . . ?
C7 C10 Pt1 110.1(4) . . ?
C7 C10 H10A 109.6 . . ?
Pt1 C10 H10A 109.6 . . ?
C7 C10 H10B 109.6 . . ?
Pt1 C10 H10B 109.6 . . ?
H10A C10 H10B 108.2 . . ?
C4 C3 C2 120.6(6) . . ?
C4 C3 H3 119.7 . . ?
C2 C3 H3 119.7 . . ?
C18 C17 C16 115.4(6) . . ?
C18 C17 H13A 108.4 . . ?
C16 C17 H13A 108.4 . . ?
C18 C17 H13B 108.4 . . ?
C16 C17 H13B 108.4 . . ?
H13A C17 H13B 107.5 . . ?
C5 C6 C1 120.2(6) . . ?
C5 C6 H6 119.9 . . ?
C1 C6 H6 119.9 . . ?
C7 C9 H9A 109.5 . . ?
C7 C9 H9B 109.5 . . ?
H9A C9 H9B 109.5 . . ?
C7 C9 H9C 109.5 . . ?
H9A C9 H9C 109.5 . . ?
H9B C9 H9C 109.5 . . ?
C12 C11 C18 124.3(7) . . ?
C12 C11 Pt1 69.9(3) . . ?
C18 C11 Pt1 110.6(4) . . ?
C12 C11 H15 114.5 . . ?
C18 C11 H15 114.5 . . ?
Pt1 C11 H15 114.5 . . ?
C12 C13 C14 114.2(6) . . ?
C12 C13 H17A 108.7 . . ?
C14 C13 H17A 108.7 . . ?
C12 C13 H17B 108.7 . . ?
C14 C13 H17B 108.7 . . ?
H17A C13 H17B 107.6 . . ?
C13 C14 C15 114.5(6) . . ?
C13 C14 H18A 108.6 . . ?
C15 C14 H18A 108.6 . . ?
C13 C14 H18B 108.6 . . ?
C15 C14 H18B 108.6 . . ?
H18A C14 H18B 107.6 . . ?
C17 C18 C11 113.6(5) . . ?
C17 C18 H14A 108.8 . . ?
C11 C18 H14A 108.8 . . ?
C17 C18 H14B 108.8 . . ?
C11 C18 H14B 108.8 . . ?
H14A C18 H14B 107.7 . . ?
C3 C2 C1 118.1(6) . . ?
C3 C2 Pt1 126.7(5) . . ?
C1 C2 Pt1 115.2(4) . . ?
C7 C8 H8A 109.5 . . ?
C7 C8 H8B 109.5 . . ?
H8A C8 H8B 109.5 . . ?
C7 C8 H8C 109.5 . . ?
H8A C8 H8C 109.5 . . ?
H8B C8 H8C 109.5 . . ?

loop_
_geom_bond_atom_site_label_1
_geom_bond_atom_site_label_2
_geom_bond_distance
_geom_bond_site_symmetry_2
_geom_bond_publ_flag
Pt1 C2 2.030(6) . ?
Pt1 C10 2.069(6) . ?
Pt1 C12 2.198(6) . ?
Pt1 C16 2.233(6) . ?
Pt1 C11 2.251(6) . ?
Pt1 C15 2.289(6) . ?
C12 C11 1.374(8) . ?
C12 C13 1.517(10) . ?
C12 H16 0.9800 . ?
C5 C4 1.376(10) . ?
C5 C6 1.391(10) . ?
C5 H5 0.9300 . ?
C1 C6 1.391(9) . ?
C1 C2 1.419(9) . ?
C1 C7 1.512(8) . ?
C15 C16 1.360(10) . ?
C15 C14 1.540(11) . ?
C15 H11 0.9800 . ?
C16 C17 1.515(9) . ?
C16 H12 0.9800 . ?
C7 C9 1.533(9) . ?
C7 C10 1.539(9) . ?
C7 C8 1.541(8) . ?
C4 C3 1.395(9) . ?
C4 H4 0.9300 . ?
C10 H10A 0.9700 . ?
C10 H10B 0.9700 . ?
C3 C2 1.407(8) . ?
C3 H3 0.9300 . ?
C17 C18 1.512(10) . ?
C17 H13A 0.9700 . ?
C17 H13B 0.9700 . ?
C6 H6 0.9300 . ?
C9 H9A 0.9600 . ?
C9 H9B 0.9600 . ?
C9 H9C 0.9600 . ?
C11 C18 1.519(9) . ?
C11 H15 0.9800 . ?
C13 C14 1.527(12) . ?
C13 H17A 0.9700 . ?
C13 H17B 0.9700 . ?
C14 H18A 0.9700 . ?
C14 H18B 0.9700 . ?
C18 H14A 0.9700 . ?
C18 H14B 0.9700 . ?
C8 H8A 0.9600 . ?
C8 H8B 0.9600 . ?
C8 H8C 0.9600 . ?

loop_
_geom_torsion_atom_site_label_1
_geom_torsion_atom_site_label_2
_geom_torsion_atom_site_label_3
_geom_torsion_atom_site_label_4
_geom_torsion
_geom_torsion_site_symmetry_1
_geom_torsion_site_symmetry_2
_geom_torsion_site_symmetry_3
_geom_torsion_site_symmetry_4
_geom_torsion_publ_flag
C14 C15 C16 C17 1.7(11) . . . . ?
Pt1 C15 C16 C17 -98.4(7) . . . . ?
C14 C15 C16 Pt1 100.1(6) . . . . ?
C6 C1 C7 C9 -31.4(8) . . . . ?
C2 C1 C7 C9 151.1(5) . . . . ?
C6 C1 C7 C10 -154.0(5) . . . . ?
C2 C1 C7 C10 28.5(6) . . . . ?
C6 C1 C7 C8 88.4(7) . . . . ?
C2 C1 C7 C8 -89.1(6) . . . . ?
C6 C5 C4 C3 -1.3(9) . . . . ?
C1 C7 C10 Pt1 -37.9(5) . . . . ?
C9 C7 C10 Pt1 -162.1(4) . . . . ?
C8 C7 C10 Pt1 78.7(6) . . . . ?
C5 C4 C3 C2 1.2(9) . . . . ?
C15 C16 C17 C18 41.4(11) . . . . ?
Pt1 C16 C17 C18 -41.4(8) . . . . ?
C4 C5 C6 C1 -0.3(9) . . . . ?
C2 C1 C6 C5 1.8(9) . . . . ?
C7 C1 C6 C5 -175.5(5) . . . . ?
C13 C12 C11 C18 0.7(11) . . . . ?
Pt1 C12 C11 C18 101.7(6) . . . . ?
C13 C12 C11 Pt1 -101.1(7) . . . . ?
C11 C12 C13 C14 43.0(10) . . . . ?
Pt1 C12 C13 C14 -40.5(8) . . . . ?
C12 C13 C14 C15 35.8(9) . . . . ?
C16 C15 C14 C13 -90.3(9) . . . . ?
Pt1 C15 C14 C13 -12.1(8) . . . . ?
C16 C17 C18 C11 36.5(10) . . . . ?
C12 C11 C18 C17 -90.3(9) . . . . ?
Pt1 C11 C18 C17 -11.2(8) . . . . ?
C4 C3 C2 C1 0.4(9) . . . . ?
C4 C3 C2 Pt1 -177.8(4) . . . . ?
C6 C1 C2 C3 -1.9(8) . . . . ?
C7 C1 C2 C3 175.7(5) . . . . ?
C6 C1 C2 Pt1 176.5(4) . . . . ?
C7 C1 C2 Pt1 -5.9(6) . . . . ?
